data_7115072
loop_
_publ_author_name
'Lu, Jianjiang'
'Moulton, Brian'
'Zaworotko, Michael J.'
'Bourne, Susan A.'

_publ_section_title
;
 Coexisting covalent and noncovalent nets: parallel interpenetration of a
 puckered rectangular coordination polymer and aromatic noncovalent nets
;
_journal_issue 9
_journal_name_full 'Chemical Communications'
_journal_page_first 861
_journal_paper_doi 10.1039/b102153m
_journal_year 2001
_chemical_formula_sum 'C30 H36 N2 O9 Zn'
_chemical_formula_weight 633.98
_chemical_name_systematic
; 
[1,3-benzenedicarboxylate-1,2-bis(4-pyridyl)ethane-zinc(II)] 1,4-dioxane
solvate   
;
_space_group_IT_number 14
_symmetry_cell_setting monoclinic
_symmetry_space_group_name_Hall '-P 2yn'
_symmetry_space_group_name_H-M 'P 1 21/n 1'
_atom_sites_solution_hydrogens geom
_atom_sites_solution_primary direct
_atom_sites_solution_secondary difmap
_audit_creation_method SHELXL-97
_cell_angle_alpha 90.00
_cell_angle_beta 96.781(2)
_cell_angle_gamma 90.00
_cell_formula_units_Z 4
_cell_length_a 10.5454(13)
_cell_length_b 20.202(2)
_cell_length_c 14.2392(17)
_cell_measurement_temperature 173(2)
_cell_volume 3012.3(6)
_computing_structure_refinement 'SHELXL-97 (Sheldrick, 1997)'
_computing_structure_solution 'SHELXS-97 (Sheldrick, 1990)'
_diffrn_ambient_temperature 173(2)
_diffrn_measured_fraction_theta_full 0.906
_diffrn_measured_fraction_theta_max 0.906
_diffrn_radiation_monochromator graphite
_diffrn_radiation_source 'fine-focus sealed tube'
_diffrn_radiation_type MoK\a
_diffrn_radiation_wavelength 0.71073
_diffrn_reflns_av_R_equivalents 0.0505
_diffrn_reflns_av_sigmaI/netI 0.0927
_diffrn_reflns_limit_h_max 14
_diffrn_reflns_limit_h_min -13
_diffrn_reflns_limit_k_max 27
_diffrn_reflns_limit_k_min -26
_diffrn_reflns_limit_l_max 18
_diffrn_reflns_limit_l_min -12
_diffrn_reflns_number 17393
_diffrn_reflns_theta_full 28.80
_diffrn_reflns_theta_max 28.80
_diffrn_reflns_theta_min 2.19
_exptl_absorpt_coefficient_mu 0.871
_exptl_crystal_colour colorless
_exptl_crystal_density_diffrn 1.398
_exptl_crystal_density_method 'not measured'
_exptl_crystal_description rod
_exptl_crystal_F_000 1328
_exptl_crystal_size_max 0.2
_exptl_crystal_size_mid 0.2
_exptl_crystal_size_min 0.1
_refine_diff_density_max 0.780
_refine_diff_density_min -0.328
_refine_diff_density_rms 0.069
_refine_ls_extinction_method none
_refine_ls_goodness_of_fit_ref 0.744
_refine_ls_hydrogen_treatment mixed
_refine_ls_matrix_type full
_refine_ls_number_parameters 406
_refine_ls_number_reflns 7140
_refine_ls_number_restraints 0
_refine_ls_restrained_S_all 0.744
_refine_ls_R_factor_all 0.0727
_refine_ls_R_factor_gt 0.0435
_refine_ls_shift/su_max 0.003
_refine_ls_shift/su_mean 0.000
_refine_ls_structure_factor_coef Fsqd
_refine_ls_weighting_details 'calc w=1/[\s^2^(Fo^2^)+(0.0658P)^2^+0.0000P] where P=(Fo^2^+2Fc^2^)/3'
_refine_ls_weighting_scheme calc
_refine_ls_wR_factor_gt 0.1007
_refine_ls_wR_factor_ref 0.1096
_reflns_number_gt 4473
_reflns_number_total 7140
_reflns_threshold_expression >2sigma(I)
_cod_data_source_file b102153m.txt
_cod_data_source_block 1e
_cod_original_sg_symbol_H-M 'P 1 2(1)/n 1'
_cod_database_code 7115072

loop_
_symmetry_equiv_pos_as_xyz
'x, y, z'
'-x+1/2, y+1/2, -z+1/2'
'-x, -y, -z'
'x-1/2, -y-1/2, z-1/2'

loop_
_atom_site_label
_atom_site_type_symbol
_atom_site_fract_x
_atom_site_fract_y
_atom_site_fract_z
_atom_site_U_iso_or_equiv
_atom_site_adp_type
_atom_site_occupancy
_atom_site_symmetry_multiplicity
_atom_site_calc_flag
_atom_site_refinement_flags
_atom_site_disorder_assembly
_atom_site_disorder_group
Zn1 Zn -0.04516(3) 0.785691(14) 0.525443(19) 0.02218(10) Uani 1 1 d . . .
O1 O -0.08313(17) 0.73898(10) 0.40526(12) 0.0304(4) Uani 1 1 d . . .
O2 O 0.10536(18) 0.78195(10) 0.38850(13) 0.0356(5) Uani 1 1 d . . .
O3 O -0.18680(16) 0.77514(9) 0.60329(12) 0.0278(4) Uani 1 1 d . . .
O4 O -0.27871(17) 0.84805(10) 0.50007(12) 0.0372(5) Uani 1 1 d . . .
C1 C 0.0110(2) 0.74767(13) 0.35861(17) 0.0266(6) Uani 1 1 d . . .
C2 C 0.0056(2) 0.71474(13) 0.26366(17) 0.0231(5) Uani 1 1 d . . .
C3 C 0.1095(2) 0.71727(12) 0.21256(16) 0.0223(5) Uani 1 1 d . . .
H3 H 0.1847 0.7398 0.2382 0.027 Uiso 1 1 calc R . .
C4 C 0.1054(2) 0.68719(13) 0.12407(17) 0.0230(5) Uani 1 1 d . . .
C5 C -0.0061(2) 0.65540(14) 0.08671(18) 0.0302(6) Uani 1 1 d . . .
H5 H -0.0105 0.6350 0.0263 0.036 Uiso 1 1 calc R . .
C6 C -0.1104(3) 0.65321(15) 0.13666(19) 0.0353(7) Uani 1 1 d . . .
H6 H -0.1867 0.6321 0.1099 0.042 Uiso 1 1 calc R . .
C7 C -0.1043(3) 0.68165(14) 0.22586(18) 0.0301(6) Uani 1 1 d . . .
H7 H -0.1753 0.6785 0.2610 0.036 Uiso 1 1 calc R . .
C8 C -0.2803(2) 0.81278(13) 0.57058(17) 0.0249(6) Uani 1 1 d . . .
N11 N 0.0871(2) 0.73116(10) 0.61282(14) 0.0250(5) Uani 1 1 d . . .
C11 C 0.1923(2) 0.70587(14) 0.58397(19) 0.0308(6) Uani 1 1 d . . .
H11 H 0.2102 0.7155 0.5216 0.037 Uiso 1 1 calc R . .
C12 C 0.2767(3) 0.66638(14) 0.64035(19) 0.0344(7) Uani 1 1 d . . .
H12 H 0.3507 0.6495 0.6166 0.041 Uiso 1 1 calc R . .
C13 C 0.2533(2) 0.65154(13) 0.73153(18) 0.0275(6) Uani 1 1 d . . .
C14 C 0.1470(3) 0.68010(13) 0.76282(18) 0.0309(6) Uani 1 1 d . . .
H14 H 0.1295 0.6732 0.8260 0.037 Uiso 1 1 calc R . .
C15 C 0.0663(3) 0.71869(14) 0.70234(18) 0.0313(6) Uani 1 1 d . . .
H15 H -0.0071 0.7372 0.7250 0.038 Uiso 1 1 calc R . .
C16 C 0.3375(2) 0.60436(13) 0.79317(19) 0.0321(6) Uani 1 1 d . . .
H16A H 0.3764 0.6278 0.8505 0.038 Uiso 1 1 calc R . .
H16B H 0.4073 0.5884 0.7582 0.038 Uiso 1 1 calc R . .
C17 C 0.2603(3) 0.54588(14) 0.8217(2) 0.0339(7) Uani 1 1 d . . .
H17A H 0.2021 0.5613 0.8668 0.041 Uiso 1 1 calc R . .
H17B H 0.2070 0.5288 0.7650 0.041 Uiso 1 1 calc R . .
C18 C 0.1588(2) 0.98981(13) 0.63327(19) 0.0276(6) Uani 1 1 d . . .
C19 C 0.1581(2) 0.97320(13) 0.53918(19) 0.0296(6) Uani 1 1 d . . .
H19 H 0.2019 1.0001 0.4988 0.036 Uiso 1 1 calc R . .
C20 C 0.0933(2) 0.91718(13) 0.50389(18) 0.0277(6) Uani 1 1 d . . .
H20 H 0.0966 0.9056 0.4395 0.033 Uiso 1 1 calc R . .
C21 C 0.0229(3) 0.89643(14) 0.64648(19) 0.0344(7) Uani 1 1 d . . .
H21 H -0.0266 0.8706 0.6845 0.041 Uiso 1 1 calc R . .
C22 C 0.0882(3) 0.95075(15) 0.6868(2) 0.0382(7) Uani 1 1 d . . .
H22 H 0.0843 0.9611 0.7515 0.046 Uiso 1 1 calc R . .
N12 N 0.02641(19) 0.87865(10) 0.55622(14) 0.0243(5) Uani 1 1 d . . .
O31 O 0.0000(2) 0.83910(12) 0.84916(14) 0.0548(6) Uani 1 1 d . . .
C32 C 0.0820(4) 0.81474(18) 0.9281(2) 0.0571(10) Uani 1 1 d . . .
H32A H 0.1597 0.7955 0.9061 0.069 Uiso 1 1 calc R . .
H32B H 0.0379 0.7793 0.9596 0.069 Uiso 1 1 calc R . .
C33 C 0.1193(3) 0.8688(2) 0.9970(2) 0.0590(10) Uani 1 1 d . . .
H33B H 0.1744 0.8505 1.0520 0.071 Uiso 1 1 calc R . .
H33A H 0.1690 0.9026 0.9668 0.071 Uiso 1 1 calc R . .
O34 O 0.0098(2) 0.89921(12) 1.02895(15) 0.0528(6) Uani 1 1 d . . .
C35 C -0.0719(3) 0.92384(19) 0.9489(2) 0.0589(10) Uani 1 1 d . . .
H35A H -0.0270 0.9588 0.9170 0.071 Uiso 1 1 calc R . .
H35B H -0.1495 0.9435 0.9703 0.071 Uiso 1 1 calc R . .
C36 C -0.1088(3) 0.8686(2) 0.8810(2) 0.0590(10) Uani 1 1 d . . .
H36A H -0.1570 0.8347 0.9124 0.071 Uiso 1 1 calc R . .
H36B H -0.1653 0.8861 0.8261 0.071 Uiso 1 1 calc R . .
O41A O 0.7531(5) 0.5026(3) 0.7096(3) 0.0608(13) Uani 0.50 1 d P A 1
O41B O 0.6943(4) 0.5233(3) 0.7967(3) 0.0571(13) Uani 0.50 1 d P A 2
C42 C 0.7070(5) 0.5692(3) 0.7442(4) 0.106(2) Uani 1 1 d . . .
H42A H 0.6638 0.5936 0.6892 0.127 Uiso 1 1 calc R A 1
H42B H 0.6426 0.5606 0.7881 0.127 Uiso 1 1 calc R A 1
C43 C 0.8082(5) 0.6122(3) 0.7929(5) 0.114(2) Uani 1 1 d . A .
H43A H 0.8710 0.6247 0.7495 0.136 Uiso 1 1 calc R B 1
H43B H 0.7708 0.6530 0.8166 0.136 Uiso 1 1 calc R B 1
O44A O 0.8661(6) 0.5740(3) 0.8682(4) 0.0693(15) Uani 0.50 1 d P A 1
O44B O 0.9393(5) 0.5782(3) 0.8080(7) 0.119(3) Uani 0.50 1 d P A 2
C45 C 0.9177(4) 0.5192(2) 0.8481(4) 0.0957(16) Uani 1 1 d . . .
H45A H 0.9558 0.4970 0.9067 0.115 Uiso 1 1 calc R A 1
H45B H 0.9861 0.5274 0.8075 0.115 Uiso 1 1 calc R A 1
C46 C 0.8190(4) 0.4780(2) 0.7987(4) 0.0975(17) Uani 1 1 d . A .
H46A H 0.7540 0.4696 0.8421 0.117 Uiso 1 1 calc R C 1
H46B H 0.8578 0.4347 0.7861 0.117 Uiso 1 1 calc R C 1
O51A O 0.5634(5) 1.0029(3) 1.0922(3) 0.0656(14) Uani 0.50 1 d P D 1
O51B O 0.3777(6) 0.9979(4) 1.0221(7) 0.147(4) Uani 0.50 1 d P D 2
C52 C 0.4919(7) 1.0567(3) 1.0500(4) 0.131(2) Uani 1 1 d . . .
H52A H 0.5177 1.0987 1.0825 0.157 Uiso 1 1 calc R D 1
H52B H 0.3993 1.0498 1.0519 0.157 Uiso 1 1 calc R D 1
C53 C 0.4783(5) 0.9427(3) 1.0447(5) 0.128(2) Uani 1 1 d . . .
H53A H 0.5028 0.9001 1.0762 0.154 Uiso 1 1 calc R D 1
H53B H 0.3861 0.9506 1.0473 0.154 Uiso 1 1 calc R D 1

loop_
_atom_site_aniso_label
_atom_site_aniso_U_11
_atom_site_aniso_U_22
_atom_site_aniso_U_33
_atom_site_aniso_U_23
_atom_site_aniso_U_13
_atom_site_aniso_U_12
Zn1 0.02248(16) 0.02216(16) 0.02162(16) -0.00009(13) 0.00149(11) 0.00008(13)
O1 0.0283(10) 0.0408(11) 0.0229(9) -0.0041(8) 0.0067(8) 0.0018(9)
O2 0.0413(11) 0.0383(12) 0.0270(10) -0.0079(9) 0.0028(8) -0.0077(10)
O3 0.0236(9) 0.0307(11) 0.0295(10) 0.0010(8) 0.0053(8) 0.0044(8)
O4 0.0351(11) 0.0515(13) 0.0264(10) 0.0111(9) 0.0089(8) 0.0021(10)
C1 0.0298(15) 0.0243(14) 0.0248(13) 0.0024(11) -0.0002(12) 0.0065(12)
C2 0.0233(12) 0.0237(13) 0.0221(12) 0.0003(11) 0.0017(10) 0.0035(11)
C3 0.0216(12) 0.0211(13) 0.0236(12) 0.0013(11) -0.0002(10) -0.0024(11)
C4 0.0211(13) 0.0260(13) 0.0212(13) 0.0006(11) 0.0000(10) 0.0001(11)
C5 0.0327(15) 0.0338(16) 0.0235(13) -0.0077(12) 0.0009(11) -0.0051(12)
C6 0.0244(14) 0.0457(18) 0.0352(16) -0.0134(14) 0.0002(12) -0.0101(13)
C7 0.0252(14) 0.0341(16) 0.0320(15) -0.0025(12) 0.0075(12) -0.0016(12)
C8 0.0260(14) 0.0289(14) 0.0197(13) -0.0038(11) 0.0022(11) -0.0020(11)
N11 0.0244(11) 0.0245(12) 0.0257(11) -0.0001(9) 0.0012(9) 0.0032(9)
C11 0.0287(14) 0.0353(16) 0.0288(14) 0.0034(12) 0.0051(12) 0.0045(12)
C12 0.0264(14) 0.0376(17) 0.0397(16) 0.0029(13) 0.0063(13) 0.0070(12)
C13 0.0263(14) 0.0232(14) 0.0313(14) 0.0019(11) -0.0041(11) -0.0014(11)
C14 0.0367(16) 0.0322(16) 0.0235(14) 0.0028(12) 0.0021(12) 0.0059(13)
C15 0.0355(15) 0.0310(15) 0.0269(14) -0.0012(12) 0.0013(12) 0.0086(13)
C16 0.0268(14) 0.0278(15) 0.0394(16) 0.0033(12) -0.0051(12) 0.0031(12)
C17 0.0289(15) 0.0291(16) 0.0422(16) 0.0054(13) -0.0020(13) 0.0022(12)
C18 0.0222(13) 0.0228(14) 0.0370(15) 0.0011(12) -0.0003(12) 0.0017(11)
C19 0.0295(15) 0.0257(15) 0.0327(15) 0.0080(12) -0.0006(12) -0.0051(11)
C20 0.0260(14) 0.0311(15) 0.0254(13) 0.0044(12) 0.0005(11) -0.0007(12)
C21 0.0436(17) 0.0293(16) 0.0323(15) -0.0029(12) 0.0123(13) -0.0084(13)
C22 0.0503(19) 0.0343(17) 0.0308(15) -0.0088(13) 0.0085(14) -0.0068(14)
N12 0.0256(11) 0.0224(11) 0.0246(11) 0.0009(9) 0.0020(9) -0.0005(9)
O31 0.0711(16) 0.0606(16) 0.0332(12) -0.0003(11) 0.0081(11) 0.0130(13)
C32 0.067(2) 0.062(2) 0.042(2) 0.0018(18) 0.0071(18) 0.021(2)
C33 0.046(2) 0.080(3) 0.051(2) -0.0066(19) 0.0034(17) 0.0055(19)
O34 0.0541(14) 0.0615(16) 0.0436(13) -0.0099(11) 0.0095(11) -0.0010(12)
C35 0.059(2) 0.057(2) 0.061(2) -0.0064(19) 0.0084(19) 0.0160(19)
C36 0.055(2) 0.073(3) 0.047(2) 0.0001(19) -0.0005(17) 0.007(2)
O41A 0.059(3) 0.068(4) 0.054(3) -0.008(3) 0.002(2) 0.010(3)
O41B 0.057(3) 0.059(3) 0.056(3) 0.008(3) 0.007(2) -0.014(3)
C42 0.073(3) 0.160(6) 0.087(4) 0.051(4) 0.023(3) 0.051(4)
C43 0.093(4) 0.062(3) 0.189(6) 0.039(4) 0.030(4) 0.034(3)
O44A 0.061(4) 0.075(4) 0.069(4) -0.026(3) -0.002(3) -0.013(3)
O44B 0.034(3) 0.061(4) 0.265(9) 0.066(5) 0.032(4) 0.007(3)
C45 0.054(3) 0.065(3) 0.161(5) 0.023(3) -0.016(3) -0.005(2)
C46 0.074(3) 0.065(3) 0.142(5) 0.034(3) -0.035(3) -0.007(2)
O51A 0.075(4) 0.064(4) 0.051(3) 0.006(3) -0.022(3) -0.004(3)
O51B 0.052(4) 0.085(5) 0.316(12) -0.018(6) 0.069(6) 0.018(4)
C52 0.240(8) 0.061(3) 0.091(4) -0.011(3) 0.016(5) 0.027(4)
C53 0.114(5) 0.076(4) 0.204(7) 0.054(4) 0.063(5) 0.031(3)

loop_
_atom_type_symbol
_atom_type_description
_atom_type_scat_dispersion_real
_atom_type_scat_dispersion_imag
_atom_type_scat_source
C C 0.0033 0.0016 'International Tables Vol C Tables 4.2.6.8 and 6.1.1.4'
H H 0.0000 0.0000 'International Tables Vol C Tables 4.2.6.8 and 6.1.1.4'
N N 0.0061 0.0033 'International Tables Vol C Tables 4.2.6.8 and 6.1.1.4'
O O 0.0106 0.0060 'International Tables Vol C Tables 4.2.6.8 and 6.1.1.4'
Zn Zn 0.2839 1.4301 'International Tables Vol C Tables 4.2.6.8 and 6.1.1.4'

loop_
_geom_angle_atom_site_label_1
_geom_angle_atom_site_label_2
_geom_angle_atom_site_label_3
_geom_angle
_geom_angle_site_symmetry_1
_geom_angle_site_symmetry_3
O1 Zn1 O3 110.45(7) . .
O1 Zn1 N12 131.40(8) . .
O3 Zn1 N12 105.21(8) . .
O1 Zn1 N11 108.84(8) . .
O3 Zn1 N11 96.06(8) . .
N12 Zn1 N11 98.85(8) . .
C1 O1 Zn1 107.41(16) . .
C8 O3 Zn1 109.33(15) . .
O2 C1 O1 122.7(2) . .
O2 C1 C2 119.9(2) . .
O1 C1 C2 117.4(2) . .
C3 C2 C7 119.3(2) . .
C3 C2 C1 120.5(2) . .
C7 C2 C1 120.2(2) . .
C2 C3 C4 121.1(2) . .
C5 C4 C3 118.8(2) . .
C5 C4 C8 120.0(2) . 4_675
C3 C4 C8 121.2(2) . 4_675
C6 C5 C4 120.5(2) . .
C5 C6 C7 120.4(2) . .
C2 C7 C6 119.9(2) . .
O4 C8 O3 123.5(2) . .
O4 C8 C4 120.2(2) . 4_576
O3 C8 C4 116.3(2) . 4_576
C11 N11 C15 117.2(2) . .
C11 N11 Zn1 123.05(17) . .
C15 N11 Zn1 119.75(17) . .
N11 C11 C12 123.2(2) . .
C13 C12 C11 119.8(2) . .
C12 C13 C14 117.0(2) . .
C12 C13 C16 121.6(2) . .
C14 C13 C16 121.3(2) . .
C15 C14 C13 120.0(2) . .
N11 C15 C14 122.8(2) . .
C13 C16 C17 110.5(2) . .
C18 C17 C16 113.7(2) 2_546 .
C19 C18 C22 117.2(2) . .
C19 C18 C17 122.1(2) . 2_556
C22 C18 C17 120.6(2) . 2_556
C18 C19 C20 119.8(2) . .
N12 C20 C19 123.0(2) . .
N12 C21 C22 122.8(3) . .
C18 C22 C21 120.0(3) . .
C20 N12 C21 117.1(2) . .
C20 N12 Zn1 128.28(18) . .
C21 N12 Zn1 113.54(17) . .
C36 O31 C32 109.4(2) . .
O31 C32 C33 110.8(3) . .
O34 C33 C32 111.4(3) . .
C33 O34 C35 109.2(2) . .
O34 C35 C36 109.9(3) . .
O31 C36 C35 111.3(3) . .
C46 O41A C42 99.0(4) . .
C42 O41B C46 107.4(4) . .
O41B C42 C43 106.7(5) . .
O41B C42 O41A 65.6(4) . .
C43 C42 O41A 115.3(4) . .
O44A C43 C42 105.0(4) . .
O44A C43 O44B 48.9(4) . .
C42 C43 O44B 112.9(5) . .
C45 O44A C43 117.6(5) . .
C45 O44B C43 105.1(5) . .
O44A C45 O44B 55.3(4) . .
O44A C45 C46 107.8(4) . .
O44B C45 C46 116.7(5) . .
C45 C46 O41A 117.8(4) . .
C45 C46 O41B 102.8(4) . .
O41A C46 O41B 58.9(3) . .
C52 O51A C53 99.1(4) . .
C53 O51B C52 90.3(5) . .
O51A C52 C53 104.1(5) . 3_677
O51A C52 O51B 83.7(4) . .
C53 C52 O51B 90.9(5) 3_677 .
C52 C53 O51B 91.1(5) 3_677 .
C52 C53 O51A 102.5(4) 3_677 .
O51B C53 O51A 83.0(5) . .

loop_
_geom_bond_atom_site_label_1
_geom_bond_atom_site_label_2
_geom_bond_distance
_geom_bond_site_symmetry_2
Zn1 O1 1.9539(18) .
Zn1 O3 1.9739(17) .
Zn1 N12 2.052(2) .
Zn1 N11 2.073(2) .
O1 C1 1.270(3) .
O2 C1 1.245(3) .
O3 C8 1.288(3) .
O4 C8 1.233(3) .
C1 C2 1.502(3) .
C2 C3 1.386(3) .
C2 C7 1.391(3) .
C3 C4 1.395(3) .
C4 C5 1.389(3) .
C4 C8 1.500(3) 4_675
C5 C6 1.379(4) .
C6 C7 1.389(4) .
C8 C4 1.500(3) 4_576
N11 C11 1.330(3) .
N11 C15 1.342(3) .
C11 C12 1.380(4) .
C12 C13 1.383(4) .
C13 C14 1.381(4) .
C13 C16 1.511(3) .
C14 C15 1.379(4) .
C16 C17 1.517(4) .
C17 C18 1.514(4) 2_546
C18 C19 1.380(4) .
C18 C22 1.375(4) .
C18 C17 1.514(4) 2_556
C19 C20 1.385(4) .
C20 N12 1.335(3) .
C21 N12 1.339(3) .
C21 C22 1.384(4) .
O31 C36 1.415(4) .
O31 C32 1.423(4) .
C32 C33 1.489(5) .
C33 O34 1.428(4) .
O34 C35 1.434(4) .
C35 C36 1.497(5) .
O41A C46 1.460(6) .
O41A C42 1.532(7) .
O41B C42 1.207(6) .
O41B C46 1.600(7) .
C42 C43 1.483(7) .
C43 O44A 1.401(7) .
C43 O44B 1.536(7) .
O44A C45 1.280(7) .
O44B C45 1.352(7) .
C45 C46 1.449(6) .
O51A C52 1.416(7) .
O51A C53 1.612(8) .
O51B C53 1.546(8) .
O51B C52 1.705(9) .
C52 C53 1.420(6) 3_677
C53 C52 1.420(6) 3_677

loop_
_geom_torsion_atom_site_label_1
_geom_torsion_atom_site_label_2
_geom_torsion_atom_site_label_3
_geom_torsion_atom_site_label_4
_geom_torsion
_geom_torsion_site_symmetry_1
_geom_torsion_site_symmetry_4
O3 Zn1 O1 C1 179.93(16) . .
N12 Zn1 O1 C1 45.3(2) . .
N11 Zn1 O1 C1 -75.82(18) . .
O1 Zn1 O3 C8 -75.84(17) . .
N12 Zn1 O3 C8 70.54(17) . .
N11 Zn1 O3 C8 171.45(16) . .
Zn1 O1 C1 O2 -1.6(3) . .
Zn1 O1 C1 C2 178.52(17) . .
O2 C1 C2 C3 5.8(4) . .
O1 C1 C2 C3 -174.4(2) . .
O2 C1 C2 C7 -173.9(2) . .
O1 C1 C2 C7 6.0(4) . .
C7 C2 C3 C4 0.0(4) . .
C1 C2 C3 C4 -179.6(2) . .
C2 C3 C4 C5 1.2(4) . .
C2 C3 C4 C8 -177.2(2) . 4_675
C3 C4 C5 C6 -0.5(4) . .
C8 C4 C5 C6 177.9(2) 4_675 .
C4 C5 C6 C7 -1.3(4) . .
C3 C2 C7 C6 -1.8(4) . .
C1 C2 C7 C6 177.8(2) . .
C5 C6 C7 C2 2.5(4) . .
Zn1 O3 C8 O4 1.5(3) . .
Zn1 O3 C8 C4 -177.71(16) . 4_576
O1 Zn1 N11 C11 47.1(2) . .
O3 Zn1 N11 C11 161.1(2) . .
N12 Zn1 N11 C11 -92.4(2) . .
O1 Zn1 N11 C15 -131.20(19) . .
O3 Zn1 N11 C15 -17.2(2) . .
N12 Zn1 N11 C15 89.3(2) . .
C15 N11 C11 C12 2.2(4) . .
Zn1 N11 C11 C12 -176.2(2) . .
N11 C11 C12 C13 0.0(4) . .
C11 C12 C13 C14 -2.7(4) . .
C11 C12 C13 C16 175.2(3) . .
C12 C13 C14 C15 3.2(4) . .
C16 C13 C14 C15 -174.8(2) . .
C11 N11 C15 C14 -1.6(4) . .
Zn1 N11 C15 C14 176.8(2) . .
C13 C14 C15 N11 -1.1(4) . .
C12 C13 C16 C17 -119.9(3) . .
C14 C13 C16 C17 57.9(3) . .
C13 C16 C17 C18 168.4(2) . 2_546
C22 C18 C19 C20 -3.2(4) . .
C17 C18 C19 C20 173.1(2) 2_556 .
C18 C19 C20 N12 2.4(4) . .
C19 C18 C22 C21 1.6(4) . .
C17 C18 C22 C21 -174.8(3) 2_556 .
N12 C21 C22 C18 1.2(5) . .
C19 C20 N12 C21 0.4(4) . .
C19 C20 N12 Zn1 -166.84(19) . .
C22 C21 N12 C20 -2.2(4) . .
C22 C21 N12 Zn1 166.9(2) . .
O1 Zn1 N12 C20 -21.0(3) . .
O3 Zn1 N12 C20 -157.2(2) . .
N11 Zn1 N12 C20 104.0(2) . .
O1 Zn1 N12 C21 171.41(17) . .
O3 Zn1 N12 C21 35.2(2) . .
N11 Zn1 N12 C21 -63.64(19) . .
C36 O31 C32 C33 -57.1(4) . .
O31 C32 C33 O34 57.6(4) . .
C32 C33 O34 C35 -57.2(4) . .
C33 O34 C35 C36 57.3(4) . .
C32 O31 C36 C35 58.4(4) . .
O34 C35 C36 O31 -59.2(4) . .
C46 O41B C42 C43 -70.6(5) . .
C46 O41B C42 O41A 40.1(4) . .
C46 O41A C42 O41B -43.0(4) . .
C46 O41A C42 C43 54.7(5) . .
O41B C42 C43 O44A 13.4(6) . .
O41A C42 C43 O44A -57.0(6) . .
O41B C42 C43 O44B 64.7(7) . .
O41A C42 C43 O44B -5.7(7) . .
C42 C43 O44A C45 59.9(7) . .
O44B C43 O44A C45 -47.6(6) . .
O44A C43 O44B C45 39.9(5) . .
C42 C43 O44B C45 -50.4(9) . .
C43 O44A C45 O44B 50.3(6) . .
C43 O44A C45 C46 -60.2(8) . .
C43 O44B C45 O44A -40.1(5) . .
C43 O44B C45 C46 53.7(9) . .
O44A C45 C46 O41A 60.6(8) . .
O44B C45 C46 O41A 1.2(9) . .
O44A C45 C46 O41B -0.8(7) . .
O44B C45 C46 O41B -60.2(7) . .
C42 O41A C46 C45 -55.3(6) . .
C42 O41A C46 O41B 33.2(3) . .
C42 O41B C46 C45 69.0(6) . .
C42 O41B C46 O41A -46.0(5) . .
C53 O51A C52 C53 -74.5(6) . 3_677
C53 O51A C52 O51B 14.8(4) . .
C53 O51B C52 O51A -15.2(5) . .
C53 O51B C52 C53 88.9(5) . 3_677
C52 O51B C53 C52 -89.1(5) . 3_677
C52 O51B C53 O51A 13.4(4) . .
C52 O51A C53 C52 73.2(6) . 3_677
C52 O51A C53 O51B -16.4(5) . .
